data_7716390
loop_
_publ_author_name
'Giobbio, Ginevra'
'Coto, Pedro B.'
'Lohier, Jean-Fran&#xe7;ois'
'Renaud, Jean-Luc'
'Gaillard, Sylvain'
'Costa, Rub&#xe9;n D'

_publ_section_title
;
 [Ag(IPr)(bpy)][PF<sub>6</sub>]: brightness and darkness playing with
 aggregation induced phosphorescence for light-emitting electrochemical
 cells.
;
_journal_issue 29
_journal_name_full 'Dalton transactions (Cambridge, England : 2003)'
_journal_page_first 12307
_journal_page_last 12315
_journal_paper_doi 10.1039/d4dt01056f
_journal_volume 53
_journal_year 2024
_chemical_formula_moiety 'C37 H44 Ag F6 N4 P'
_chemical_formula_sum 'C37 H44 Ag F6 N4 P'
_chemical_formula_weight 797.60
_chemical_name_systematic
;
(1,3-bis(2,6-di-iso-propylphenyl)imidazol-2-ylidene) (2-2'-bipyridine) silver hexafluorophosphate
;
_space_group_crystal_system orthorhombic
_space_group_IT_number 61
_space_group_name_Hall '-P 2ac 2ab'
_space_group_name_H-M_alt 'P b c a'
_atom_sites_solution_hydrogens mixed
_audit_creation_method SHELXL-2018/3
_audit_update_record
;
2024-04-10 deposited with the CCDC.	2024-06-14 downloaded from the CCDC.
;
_cell_angle_alpha 90
_cell_angle_beta 90
_cell_angle_gamma 90
_cell_formula_units_Z 8
_cell_length_a 15.6677(4)
_cell_length_b 17.2396(5)
_cell_length_c 27.1830(5)
_cell_measurement_reflns_used 9921
_cell_measurement_temperature 123(2)
_cell_measurement_theta_max 34.05
_cell_measurement_theta_min 2.80
_cell_volume 7342.3(3)
_computing_cell_refinement 'Bruker SAINT'
_computing_data_collection 'Bruker APEX3'
_computing_data_reduction 'Bruker SAINT'
_computing_molecular_graphics 'Bruker SHELXTL'
_computing_publication_material 'Bruker SHELXTL'
_computing_structure_refinement 'SHELXL-2018/3 (Sheldrick, 2018)'
_computing_structure_solution 'SHELXT 2014/5 (Sheldrick, 2014)'
_diffrn_ambient_temperature 123(2)
_diffrn_measured_fraction_theta_full 0.998
_diffrn_measured_fraction_theta_max 0.998
_diffrn_measurement_device_type 'Bruker D8 QUEST'
_diffrn_measurement_method '\f and \w scans'
_diffrn_radiation_type MoK\a
_diffrn_radiation_wavelength 0.71073
_diffrn_reflns_av_R_equivalents 0.0478
_diffrn_reflns_av_unetI/netI 0.0400
_diffrn_reflns_Laue_measured_fraction_full 0.998
_diffrn_reflns_Laue_measured_fraction_max 0.998
_diffrn_reflns_limit_h_max 24
_diffrn_reflns_limit_h_min -25
_diffrn_reflns_limit_k_max 25
_diffrn_reflns_limit_k_min -27
_diffrn_reflns_limit_l_max 32
_diffrn_reflns_limit_l_min -43
_diffrn_reflns_number 92122
_diffrn_reflns_point_group_measured_fraction_full 0.998
_diffrn_reflns_point_group_measured_fraction_max 0.998
_diffrn_reflns_theta_full 25.242
_diffrn_reflns_theta_max 35.016
_diffrn_reflns_theta_min 1.909
_exptl_absorpt_coefficient_mu 0.655
_exptl_absorpt_correction_type multi-scan
_exptl_absorpt_process_details 'Sadabs 2016/2'
_exptl_crystal_colour colourless
_exptl_crystal_density_diffrn 1.443
_exptl_crystal_description block
_exptl_crystal_F_000 3280
_exptl_crystal_size_max 0.15
_exptl_crystal_size_mid 0.09
_exptl_crystal_size_min 0.06
_exptl_transmission_factor_max 0.7469
_exptl_transmission_factor_min 0.6722
_refine_diff_density_max 0.469
_refine_diff_density_min -0.548
_refine_diff_density_rms 0.076
_refine_ls_extinction_method none
_refine_ls_goodness_of_fit_ref 1.017
_refine_ls_hydrogen_treatment mixed
_refine_ls_matrix_type full
_refine_ls_number_parameters 475
_refine_ls_number_reflns 16143
_refine_ls_number_restraints 0
_refine_ls_restrained_S_all 1.017
_refine_ls_R_factor_all 0.0597
_refine_ls_R_factor_gt 0.0346
_refine_ls_shift/su_max 0.004
_refine_ls_shift/su_mean 0.000
_refine_ls_structure_factor_coef Fsqd
_refine_ls_weighting_details 'w=1/[\s^2^(Fo^2^)+(0.0269P)^2^+2.7641P] where P=(Fo^2^+2Fc^2^)/3'
_refine_ls_weighting_scheme calc
_refine_ls_wR_factor_gt 0.0680
_refine_ls_wR_factor_ref 0.0757
_reflns_Friedel_coverage 0.000
_reflns_number_gt 11798
_reflns_number_total 16143
_reflns_threshold_expression 'I > 2\s(I)'
_cod_data_source_file d4dt01056f2.cif
_cod_data_source_block GIOBBIO3_0m_a
_cod_depositor_comments 'Adding full bibliography for 7716390.cif.'
_cod_database_code 7716390
_shelx_shelxl_version_number 2018/3
_shelx_space_group_comment
;
The symmetry employed for this shelxl refinement is uniquely defined
by the following loop, which should always be used as a source of
symmetry information in preference to the above space-group names.
They are only intended as comments.
;

loop_
_space_group_symop_operation_xyz
'x, y, z'
'-x+1/2, -y, z+1/2'
'-x, y+1/2, -z+1/2'
'x+1/2, -y+1/2, -z'
'-x, -y, -z'
'x-1/2, y, -z-1/2'
'x, -y-1/2, z-1/2'
'-x-1/2, y-1/2, z'

loop_
_atom_site_label
_atom_site_type_symbol
_atom_site_fract_x
_atom_site_fract_y
_atom_site_fract_z
_atom_site_U_iso_or_equiv
_atom_site_adp_type
_atom_site_occupancy
_atom_site_site_symmetry_order
_atom_site_calc_flag
_atom_site_refinement_flags_posn
_atom_site_refinement_flags_adp
_atom_site_refinement_flags_occupancy
_atom_site_disorder_assembly
_atom_site_disorder_group
C14A C 1.0697(4) 0.6032(4) 0.3887(2) 0.0603(18) Uani 0.498(2) 1 d . . P A 1
H14A H 1.070828 0.657853 0.378755 0.090 Uiso 0.498(2) 1 calc R U P A 1
H14B H 1.096572 0.571495 0.363065 0.090 Uiso 0.498(2) 1 calc R U P A 1
H14C H 1.100970 0.596920 0.419630 0.090 Uiso 0.498(2) 1 calc R U P A 1
C15A C 1.0715(3) 0.5704(3) 0.40519(18) 0.0359(10) Uani 0.498(2) 1 d . . P A 1
H15A H 1.096453 0.622462 0.406976 0.054 Uiso 0.498(2) 1 calc R U P A 1
H15B H 1.098257 0.541429 0.378273 0.054 Uiso 0.498(2) 1 calc R U P A 1
H15C H 1.081323 0.543171 0.436321 0.054 Uiso 0.498(2) 1 calc R U P A 1
C14B C 0.9674(6) 0.4959(5) 0.4112(3) 0.080(3) Uani 0.502(2) 1 d . . P A 2
H14D H 0.995354 0.488705 0.443112 0.121 Uiso 0.502(2) 1 calc R U P A 2
H14F H 0.994460 0.462211 0.386690 0.121 Uiso 0.502(2) 1 calc R U P A 2
H14E H 0.906820 0.482671 0.414002 0.121 Uiso 0.502(2) 1 calc R U P A 2
C15B C 0.9372(3) 0.4940(4) 0.4003(2) 0.0284(9) Uani 0.502(2) 1 d . . P A 2
H15D H 0.968388 0.458377 0.378709 0.043 Uiso 0.502(2) 1 calc R U P A 2
H15E H 0.876979 0.495236 0.390696 0.043 Uiso 0.502(2) 1 calc R U P A 2
H15F H 0.941970 0.476082 0.434459 0.043 Uiso 0.502(2) 1 calc R U P A 2
Ag1 Ag 0.68688(2) 0.54106(2) 0.40472(2) 0.01852(3) Uani 1 1 d . . . . .
P1 P 0.27137(2) 0.75147(2) 0.35569(2) 0.02284(8) Uani 1 1 d . . . . .
F6 F 0.35777(6) 0.73942(7) 0.38548(3) 0.0394(2) Uani 1 1 d . . . . .
F3 F 0.21988(7) 0.71772(8) 0.40157(3) 0.0447(3) Uani 1 1 d . . . . .
F2 F 0.28072(7) 0.66649(6) 0.33309(3) 0.0398(2) Uani 1 1 d . . . . .
F1 F 0.32369(8) 0.78487(7) 0.30971(4) 0.0457(3) Uani 1 1 d . . . . .
N2 N 0.74385(6) 0.62207(6) 0.30847(3) 0.01409(19) Uani 1 1 d . . . . .
N1 N 0.82161(6) 0.65926(7) 0.36852(4) 0.0153(2) Uani 1 1 d . . . . .
F4 F 0.26202(9) 0.83627(7) 0.37787(4) 0.0578(3) Uani 1 1 d . . . . .
F5 F 0.18498(7) 0.76282(9) 0.32593(4) 0.0599(4) Uani 1 1 d . . . . .
N3 N 0.57657(7) 0.45372(7) 0.40651(4) 0.0208(2) Uani 1 1 d . . . . .
N4 N 0.66430(7) 0.50563(7) 0.48502(4) 0.0193(2) Uani 1 1 d . . . . .
C1 C 0.75666(8) 0.61068(7) 0.35734(4) 0.0145(2) Uani 1 1 d . . . . .
C16 C 0.68011(8) 0.58088(8) 0.28050(4) 0.0166(2) Uani 1 1 d . . . . .
C3 C 0.79981(8) 0.67666(8) 0.28949(4) 0.0183(2) Uani 1 1 d . . . . .
H3 H 0.803195 0.693896 0.256348 0.022 Uiso 1 1 calc R U . . .
C4 C 0.85413(8) 0.66941(8) 0.41785(4) 0.0167(2) Uani 1 1 d . . . . .
C2 C 0.84866(8) 0.70048(8) 0.32767(4) 0.0187(2) Uani 1 1 d . . . . .
H2 H 0.892886 0.738146 0.326644 0.022 Uiso 1 1 calc R U . . .
C5 C 0.80725(8) 0.71580(8) 0.45043(4) 0.0181(2) Uani 1 1 d . . . . .
C28 C 0.55826(8) 0.42062(8) 0.44998(4) 0.0164(2) Uani 1 1 d . . . . .
C6 C 0.83857(9) 0.72303(9) 0.49844(5) 0.0227(3) Uani 1 1 d . . . . .
H6 H 0.808307 0.753658 0.521670 0.027 Uiso 1 1 calc R U . . .
C17 C 0.70106(9) 0.50802(9) 0.26152(5) 0.0209(3) Uani 1 1 d . . . . .
C31 C 0.47732(9) 0.36880(9) 0.36687(5) 0.0261(3) Uani 1 1 d . . . . .
H31 H 0.449994 0.352143 0.337518 0.031 Uiso 1 1 calc R U . . .
C9 C 0.92948(8) 0.63110(8) 0.43087(5) 0.0201(3) Uani 1 1 d . . . . .
C33 C 0.60581(8) 0.45038(7) 0.49359(4) 0.0168(2) Uani 1 1 d . . . . .
C25 C 0.57918(9) 0.69386(9) 0.29680(6) 0.0263(3) Uani 1 1 d . . . . .
H25 H 0.634325 0.721159 0.303399 0.032 Uiso 1 1 calc R U . . .
C21 C 0.59994(8) 0.61561(8) 0.27436(5) 0.0204(3) Uani 1 1 d . . . . .
C10 C 0.72463(8) 0.75597(8) 0.43598(5) 0.0201(2) Uani 1 1 d . . . . .
H10 H 0.712473 0.743285 0.400774 0.024 Uiso 1 1 calc R U . . .
C7 C 0.91309(9) 0.68607(10) 0.51244(5) 0.0263(3) Uani 1 1 d . . . . .
H7 H 0.933563 0.691686 0.545140 0.032 Uiso 1 1 calc R U . . .
C30 C 0.45874(10) 0.33434(10) 0.41135(6) 0.0295(3) Uani 1 1 d . . . . .
H30 H 0.418532 0.293194 0.413170 0.035 Uiso 1 1 calc R U . . .
C35 C 0.64096(12) 0.44947(9) 0.57944(5) 0.0296(3) Uani 1 1 d . . . . .
H35 H 0.632918 0.429827 0.611763 0.036 Uiso 1 1 calc R U . . .
C34 C 0.59244(10) 0.42139(9) 0.54074(5) 0.0252(3) Uani 1 1 d . . . . .
H34 H 0.550404 0.382675 0.546347 0.030 Uiso 1 1 calc R U . . .
C36 C 0.70096(11) 0.50615(9) 0.57059(5) 0.0283(3) Uani 1 1 d . . . . .
H36 H 0.734901 0.526420 0.596545 0.034 Uiso 1 1 calc R U . . .
C8 C 0.95814(9) 0.64093(9) 0.47920(5) 0.0255(3) Uani 1 1 d . . . . .
H8 H 1.009375 0.616240 0.489414 0.031 Uiso 1 1 calc R U . . .
C29 C 0.49961(9) 0.36063(9) 0.45335(5) 0.0246(3) Uani 1 1 d . . . . .
H29 H 0.487490 0.337652 0.484339 0.030 Uiso 1 1 calc R U . . .
C37 C 0.71052(10) 0.53287(9) 0.52276(5) 0.0252(3) Uani 1 1 d . . . . .
H37 H 0.751608 0.572163 0.516475 0.030 Uiso 1 1 calc R U . . .
C13 C 0.97594(9) 0.57688(9) 0.39585(5) 0.0243(3) Uani 1 1 d . . . . .
C32 C 0.53657(9) 0.42809(9) 0.36596(5) 0.0252(3) Uani 1 1 d . . . . .
H32 H 0.549599 0.451767 0.335308 0.030 Uiso 1 1 calc R U . . .
C26 C 0.52640(11) 0.74504(10) 0.26243(7) 0.0361(4) Uani 1 1 d . . . . .
H26A H 0.555314 0.749297 0.230571 0.054 Uiso 1 1 calc R U . . .
H26B H 0.520169 0.796770 0.276931 0.054 Uiso 1 1 calc R U . . .
H26C H 0.469869 0.721862 0.257734 0.054 Uiso 1 1 calc R U . . .
C18 C 0.63748(10) 0.46858(9) 0.23548(5) 0.0268(3) Uani 1 1 d . . . . .
H18 H 0.649475 0.419040 0.221826 0.032 Uiso 1 1 calc R U . . .
C22 C 0.78909(10) 0.47269(9) 0.26787(5) 0.0256(3) Uani 1 1 d . . . . .
H22 H 0.823468 0.508319 0.289086 0.031 Uiso 1 1 calc R U . . .
C20 C 0.53868(9) 0.57342(10) 0.24845(5) 0.0268(3) Uani 1 1 d . . . . .
H20 H 0.483354 0.594738 0.243804 0.032 Uiso 1 1 calc R U . . .
C12 C 0.73143(11) 0.84390(10) 0.44062(7) 0.0357(4) Uani 1 1 d . . . . .
H12A H 0.741770 0.857774 0.475071 0.054 Uiso 1 1 calc R U . . .
H12B H 0.678085 0.867825 0.429487 0.054 Uiso 1 1 calc R U . . .
H12C H 0.778809 0.862598 0.420291 0.054 Uiso 1 1 calc R U . . .
C11 C 0.64973(9) 0.72669(9) 0.46706(6) 0.0276(3) Uani 1 1 d . . . . .
H11A H 0.644772 0.670297 0.463506 0.041 Uiso 1 1 calc R U . . .
H11B H 0.596850 0.751387 0.455874 0.041 Uiso 1 1 calc R U . . .
H11C H 0.659659 0.739634 0.501698 0.041 Uiso 1 1 calc R U . . .
C19 C 0.55746(10) 0.50078(10) 0.22939(5) 0.0299(3) Uani 1 1 d . . . . .
H19 H 0.514825 0.472870 0.211945 0.036 Uiso 1 1 calc R U . . .
C24 C 0.83396(12) 0.46617(12) 0.21795(7) 0.0397(4) Uani 1 1 d . . . . .
H24A H 0.802149 0.430408 0.196760 0.060 Uiso 1 1 calc R U . . .
H24B H 0.892057 0.446515 0.222764 0.060 Uiso 1 1 calc R U . . .
H24C H 0.836378 0.517414 0.202410 0.060 Uiso 1 1 calc R U . . .
C27 C 0.53330(12) 0.68336(12) 0.34591(6) 0.0426(5) Uani 1 1 d . . . . .
H27A H 0.478643 0.657106 0.340434 0.064 Uiso 1 1 calc R U . . .
H27B H 0.523063 0.734246 0.360855 0.064 Uiso 1 1 calc R U . . .
H27C H 0.568757 0.651984 0.367960 0.064 Uiso 1 1 calc R U . . .
C23 C 0.78439(13) 0.39390(11) 0.29352(7) 0.0443(4) Uani 1 1 d . . . . .
H23A H 0.753799 0.399386 0.324776 0.066 Uiso 1 1 calc R U . . .
H23B H 0.842293 0.374839 0.299836 0.066 Uiso 1 1 calc R U . . .
H23C H 0.754077 0.356977 0.272406 0.066 Uiso 1 1 calc R U . . .
H13 H 0.9603(10) 0.5895(10) 0.3632(6) 0.028(4) Uiso 1 1 d . . . . .

loop_
_atom_site_aniso_label
_atom_site_aniso_U_11
_atom_site_aniso_U_22
_atom_site_aniso_U_33
_atom_site_aniso_U_23
_atom_site_aniso_U_13
_atom_site_aniso_U_12
C14A 0.031(2) 0.089(5) 0.060(4) -0.041(3) 0.014(3) -0.012(3)
C15A 0.0183(15) 0.047(3) 0.043(2) -0.0081(18) 0.0025(16) 0.0003(17)
C14B 0.154(9) 0.031(3) 0.056(4) 0.003(3) 0.041(5) 0.013(5)
C15B 0.0292(17) 0.0250(19) 0.031(2) -0.0016(15) -0.0040(14) 0.0014(14)
Ag1 0.02042(5) 0.01760(5) 0.01755(4) 0.00425(3) 0.00357(3) -0.00377(4)
P1 0.02689(18) 0.02462(19) 0.01701(14) -0.00256(13) 0.00018(13) 0.00797(15)
F6 0.0265(5) 0.0644(8) 0.0274(4) -0.0109(5) -0.0030(4) 0.0072(5)
F3 0.0387(6) 0.0683(8) 0.0271(5) -0.0003(5) 0.0088(4) -0.0086(5)
F2 0.0698(7) 0.0230(5) 0.0266(4) -0.0051(4) -0.0050(5) 0.0050(5)
F1 0.0725(8) 0.0384(6) 0.0261(5) 0.0025(4) 0.0130(5) -0.0075(6)
N2 0.0143(4) 0.0166(5) 0.0114(4) 0.0008(4) 0.0002(3) -0.0012(4)
N1 0.0153(5) 0.0192(5) 0.0114(4) 0.0012(4) 0.0007(3) -0.0042(4)
F4 0.0991(10) 0.0300(6) 0.0443(6) -0.0145(5) 0.0036(6) 0.0236(6)
F5 0.0443(7) 0.0922(11) 0.0432(6) -0.0055(6) -0.0192(5) 0.0285(7)
N3 0.0218(5) 0.0233(6) 0.0175(4) 0.0031(4) -0.0012(4) -0.0060(4)
N4 0.0233(5) 0.0182(6) 0.0163(4) 0.0017(4) 0.0002(4) -0.0031(4)
C1 0.0148(5) 0.0166(6) 0.0120(4) -0.0001(4) 0.0001(4) -0.0007(4)
C16 0.0184(5) 0.0198(6) 0.0117(4) 0.0001(4) -0.0012(4) -0.0040(5)
C3 0.0193(6) 0.0221(7) 0.0136(5) 0.0034(5) 0.0020(4) -0.0034(5)
C4 0.0171(5) 0.0211(6) 0.0121(4) 0.0008(4) -0.0005(4) -0.0064(5)
C2 0.0191(6) 0.0215(7) 0.0156(5) 0.0033(5) 0.0030(4) -0.0060(5)
C5 0.0184(6) 0.0208(6) 0.0152(5) 0.0000(5) 0.0009(4) -0.0056(5)
C28 0.0155(5) 0.0159(6) 0.0178(5) 0.0027(4) 0.0016(4) 0.0007(4)
C6 0.0235(6) 0.0290(8) 0.0156(5) -0.0030(5) 0.0014(5) -0.0058(6)
C17 0.0254(7) 0.0219(7) 0.0154(5) -0.0009(5) -0.0009(5) -0.0008(5)
C31 0.0241(7) 0.0266(8) 0.0275(7) -0.0001(6) -0.0076(5) -0.0047(6)
C9 0.0184(6) 0.0248(7) 0.0171(5) 0.0003(5) -0.0008(4) -0.0032(5)
C33 0.0189(6) 0.0158(6) 0.0158(5) 0.0016(4) 0.0020(4) 0.0010(5)
C25 0.0167(6) 0.0275(8) 0.0349(7) -0.0046(6) -0.0049(5) 0.0039(5)
C21 0.0186(6) 0.0250(7) 0.0175(5) 0.0009(5) -0.0026(4) -0.0030(5)
C10 0.0191(6) 0.0228(7) 0.0183(5) -0.0019(5) 0.0007(4) -0.0027(5)
C7 0.0276(7) 0.0362(9) 0.0152(5) -0.0007(5) -0.0047(5) -0.0053(6)
C30 0.0240(7) 0.0289(8) 0.0355(8) 0.0039(6) -0.0054(6) -0.0110(6)
C35 0.0485(9) 0.0249(8) 0.0155(5) 0.0047(5) 0.0001(6) -0.0003(7)
C34 0.0348(8) 0.0225(7) 0.0184(6) 0.0052(5) 0.0034(5) -0.0037(6)
C36 0.0431(9) 0.0242(8) 0.0177(6) -0.0017(5) -0.0073(6) 0.0005(6)
C8 0.0234(7) 0.0324(8) 0.0208(6) 0.0021(6) -0.0065(5) -0.0010(6)
C29 0.0222(6) 0.0272(8) 0.0244(6) 0.0080(6) 0.0003(5) -0.0068(5)
C37 0.0327(7) 0.0217(7) 0.0212(6) 0.0000(5) -0.0039(5) -0.0065(6)
C13 0.0214(6) 0.0288(8) 0.0228(6) -0.0014(6) -0.0012(5) 0.0021(6)
C32 0.0277(7) 0.0301(8) 0.0179(6) 0.0039(5) -0.0041(5) -0.0069(6)
C26 0.0295(8) 0.0314(9) 0.0473(9) 0.0059(7) -0.0027(7) 0.0053(7)
C18 0.0349(8) 0.0235(8) 0.0221(6) -0.0057(5) -0.0030(5) -0.0049(6)
C22 0.0279(7) 0.0241(8) 0.0249(6) -0.0069(5) -0.0030(5) 0.0038(6)
C20 0.0207(6) 0.0338(8) 0.0260(6) 0.0006(6) -0.0067(5) -0.0023(6)
C12 0.0344(9) 0.0237(8) 0.0490(10) 0.0049(7) -0.0072(7) -0.0043(7)
C11 0.0218(7) 0.0290(8) 0.0319(7) 0.0008(6) 0.0071(6) -0.0012(6)
C19 0.0316(8) 0.0346(9) 0.0235(6) -0.0029(6) -0.0091(6) -0.0107(7)
C24 0.0344(8) 0.0489(12) 0.0360(8) -0.0115(8) 0.0071(7) 0.0022(8)
C27 0.0433(10) 0.0529(12) 0.0315(8) -0.0040(8) 0.0014(7) 0.0208(9)
C23 0.0481(10) 0.0345(10) 0.0504(11) 0.0082(8) -0.0043(9) 0.0113(8)

loop_
_atom_type_symbol
_atom_type_description
_atom_type_scat_dispersion_real
_atom_type_scat_dispersion_imag
_atom_type_scat_source
C C 0.0033 0.0016 'International Tables Vol C Tables 4.2.6.8 and 6.1.1.4'
H H 0.0000 0.0000 'International Tables Vol C Tables 4.2.6.8 and 6.1.1.4'
Ag Ag -0.8971 1.1015 'International Tables Vol C Tables 4.2.6.8 and 6.1.1.4'
F F 0.0171 0.0103 'International Tables Vol C Tables 4.2.6.8 and 6.1.1.4'
N N 0.0061 0.0033 'International Tables Vol C Tables 4.2.6.8 and 6.1.1.4'
P P 0.1023 0.0942 'International Tables Vol C Tables 4.2.6.8 and 6.1.1.4'

loop_
_geom_angle_atom_site_label_1
_geom_angle_atom_site_label_2
_geom_angle_atom_site_label_3
_geom_angle
_geom_angle_site_symmetry_1
_geom_angle_site_symmetry_3
_geom_angle_publ_flag
C13 C14A H14A 109.5 . . ?
C13 C14A H14B 109.5 . . ?
H14A C14A H14B 109.5 . . ?
C13 C14A H14C 109.5 . . ?
H14A C14A H14C 109.5 . . ?
H14B C14A H14C 109.5 . . ?
C13 C15A H15A 109.5 . . ?
C13 C15A H15B 109.5 . . ?
H15A C15A H15B 109.5 . . ?
C13 C15A H15C 109.5 . . ?
H15A C15A H15C 109.5 . . ?
H15B C15A H15C 109.5 . . ?
C13 C14B H14D 109.5 . . ?
C13 C14B H14F 109.5 . . ?
H14D C14B H14F 109.5 . . ?
C13 C14B H14E 109.5 . . ?
H14D C14B H14E 109.5 . . ?
H14F C14B H14E 109.5 . . ?
C13 C15B H15D 109.5 . . ?
C13 C15B H15E 109.5 . . ?
H15D C15B H15E 109.5 . . ?
C13 C15B H15F 109.5 . . ?
H15D C15B H15F 109.5 . . ?
H15E C15B H15F 109.5 . . ?
C1 Ag1 N3 142.31(4) . . ?
C1 Ag1 N4 145.78(4) . . ?
N3 Ag1 N4 71.86(4) . . ?
F4 P1 F5 90.07(7) . . ?
F4 P1 F6 90.31(7) . . ?
F5 P1 F6 179.58(8) . . ?
F4 P1 F3 89.56(7) . . ?
F5 P1 F3 90.70(7) . . ?
F6 P1 F3 89.13(6) . . ?
F4 P1 F2 179.65(6) . . ?
F5 P1 F2 89.73(7) . . ?
F6 P1 F2 89.89(6) . . ?
F3 P1 F2 90.72(6) . . ?
F4 P1 F1 90.72(7) . . ?
F5 P1 F1 89.67(7) . . ?
F6 P1 F1 90.49(6) . . ?
F3 P1 F1 179.54(7) . . ?
F2 P1 F1 89.00(6) . . ?
C1 N2 C3 111.64(10) . . ?
C1 N2 C16 123.16(10) . . ?
C3 N2 C16 125.19(10) . . ?
C1 N1 C2 111.58(10) . . ?
C1 N1 C4 123.28(10) . . ?
C2 N1 C4 125.03(10) . . ?
C32 N3 C28 118.86(12) . . ?
C32 N3 Ag1 123.40(9) . . ?
C28 N3 Ag1 117.30(8) . . ?
C37 N4 C33 118.99(11) . . ?
C37 N4 Ag1 123.47(9) . . ?
C33 N4 Ag1 117.35(8) . . ?
N1 C1 N2 103.98(10) . . ?
N1 C1 Ag1 128.02(8) . . ?
N2 C1 Ag1 127.86(9) . . ?
C17 C16 C21 123.42(12) . . ?
C17 C16 N2 118.35(11) . . ?
C21 C16 N2 118.23(12) . . ?
C2 C3 N2 106.16(10) . . ?
C2 C3 H3 126.9 . . ?
N2 C3 H3 126.9 . . ?
C9 C4 C5 123.51(11) . . ?
C9 C4 N1 118.38(11) . . ?
C5 C4 N1 118.09(11) . . ?
C3 C2 N1 106.63(11) . . ?
C3 C2 H2 126.7 . . ?
N1 C2 H2 126.7 . . ?
C6 C5 C4 117.15(12) . . ?
C6 C5 C10 119.93(12) . . ?
C4 C5 C10 122.90(11) . . ?
N3 C28 C29 121.10(12) . . ?
N3 C28 C33 116.52(11) . . ?
C29 C28 C33 122.36(11) . . ?
C7 C6 C5 120.75(13) . . ?
C7 C6 H6 119.6 . . ?
C5 C6 H6 119.6 . . ?
C16 C17 C18 117.18(13) . . ?
C16 C17 C22 122.17(12) . . ?
C18 C17 C22 120.65(13) . . ?
C30 C31 C32 118.48(13) . . ?
C30 C31 H31 120.8 . . ?
C32 C31 H31 120.8 . . ?
C4 C9 C8 116.85(12) . . ?
C4 C9 C13 122.43(11) . . ?
C8 C9 C13 120.61(13) . . ?
N4 C33 C34 121.16(12) . . ?
N4 C33 C28 116.57(11) . . ?
C34 C33 C28 122.25(12) . . ?
C21 C25 C27 110.32(14) . . ?
C21 C25 C26 112.58(13) . . ?
C27 C25 C26 110.38(13) . . ?
C21 C25 H25 107.8 . . ?
C27 C25 H25 107.8 . . ?
C26 C25 H25 107.8 . . ?
C20 C21 C16 117.00(13) . . ?
C20 C21 C25 121.30(13) . . ?
C16 C21 C25 121.65(12) . . ?
C5 C10 C12 111.85(12) . . ?
C5 C10 C11 111.09(11) . . ?
C12 C10 C11 109.61(12) . . ?
C5 C10 H10 108.1 . . ?
C12 C10 H10 108.1 . . ?
C11 C10 H10 108.1 . . ?
C6 C7 C8 120.61(12) . . ?
C6 C7 H7 119.7 . . ?
C8 C7 H7 119.7 . . ?
C31 C30 C29 118.97(14) . . ?
C31 C30 H30 120.5 . . ?
C29 C30 H30 120.5 . . ?
C36 C35 C34 119.34(13) . . ?
C36 C35 H35 120.3 . . ?
C34 C35 H35 120.3 . . ?
C35 C34 C33 119.43(14) . . ?
C35 C34 H34 120.3 . . ?
C33 C34 H34 120.3 . . ?
C35 C36 C37 118.22(13) . . ?
C35 C36 H36 120.9 . . ?
C37 C36 H36 120.9 . . ?
C7 C8 C9 121.12(13) . . ?
C7 C8 H8 119.4 . . ?
C9 C8 H8 119.4 . . ?
C30 C29 C28 119.73(13) . . ?
C30 C29 H29 120.1 . . ?
C28 C29 H29 120.1 . . ?
N4 C37 C36 122.85(14) . . ?
N4 C37 H37 118.6 . . ?
C36 C37 H37 118.6 . . ?
C14B C13 C9 111.4(3) . . ?
C9 C13 C15A 114.3(2) . . ?
C9 C13 C14A 110.7(3) . . ?
C15A C13 C14A 27.2(3) . . ?
C14B C13 C15B 21.0(4) . . ?
C9 C13 C15B 109.2(3) . . ?
C14B C13 H13 117.6(11) . . ?
C9 C13 H13 108.8(11) . . ?
C15A C13 H13 115.3(10) . . ?
C14A C13 H13 93.4(10) . . ?
C15B C13 H13 100.6(11) . . ?
N3 C32 C31 122.85(13) . . ?
N3 C32 H32 118.6 . . ?
C31 C32 H32 118.6 . . ?
C25 C26 H26A 109.5 . . ?
C25 C26 H26B 109.5 . . ?
H26A C26 H26B 109.5 . . ?
C25 C26 H26C 109.5 . . ?
H26A C26 H26C 109.5 . . ?
H26B C26 H26C 109.5 . . ?
C19 C18 C17 120.79(14) . . ?
C19 C18 H18 119.6 . . ?
C17 C18 H18 119.6 . . ?
C17 C22 C23 111.40(14) . . ?
C17 C22 C24 110.22(13) . . ?
C23 C22 C24 111.15(14) . . ?
C17 C22 H22 108.0 . . ?
C23 C22 H22 108.0 . . ?
C24 C22 H22 108.0 . . ?
C19 C20 C21 120.90(14) . . ?
C19 C20 H20 119.6 . . ?
C21 C20 H20 119.6 . . ?
C10 C12 H12A 109.5 . . ?
C10 C12 H12B 109.5 . . ?
H12A C12 H12B 109.5 . . ?
C10 C12 H12C 109.5 . . ?
H12A C12 H12C 109.5 . . ?
H12B C12 H12C 109.5 . . ?
C10 C11 H11A 109.5 . . ?
C10 C11 H11B 109.5 . . ?
H11A C11 H11B 109.5 . . ?
C10 C11 H11C 109.5 . . ?
H11A C11 H11C 109.5 . . ?
H11B C11 H11C 109.5 . . ?
C18 C19 C20 120.71(13) . . ?
C18 C19 H19 119.6 . . ?
C20 C19 H19 119.6 . . ?
C22 C24 H24A 109.5 . . ?
C22 C24 H24B 109.5 . . ?
H24A C24 H24B 109.5 . . ?
C22 C24 H24C 109.5 . . ?
H24A C24 H24C 109.5 . . ?
H24B C24 H24C 109.5 . . ?
C25 C27 H27A 109.5 . . ?
C25 C27 H27B 109.5 . . ?
H27A C27 H27B 109.5 . . ?
C25 C27 H27C 109.5 . . ?
H27A C27 H27C 109.5 . . ?
H27B C27 H27C 109.5 . . ?
C22 C23 H23A 109.5 . . ?
C22 C23 H23B 109.5 . . ?
H23A C23 H23B 109.5 . . ?
C22 C23 H23C 109.5 . . ?
H23A C23 H23C 109.5 . . ?
H23B C23 H23C 109.5 . . ?

loop_
_geom_bond_atom_site_label_1
_geom_bond_atom_site_label_2
_geom_bond_distance
_geom_bond_site_symmetry_2
_geom_bond_publ_flag
C14A C13 1.550(6) . ?
C14A H14A 0.9800 . ?
C14A H14B 0.9800 . ?
C14A H14C 0.9800 . ?
C15A C13 1.523(5) . ?
C15A H15A 0.9800 . ?
C15A H15B 0.9800 . ?
C15A H15C 0.9800 . ?
C14B C13 1.462(8) . ?
C14B H14D 0.9800 . ?
C14B H14F 0.9800 . ?
C14B H14E 0.9800 . ?
C15B C13 1.558(7) . ?
C15B H15D 0.9800 . ?
C15B H15E 0.9800 . ?
C15B H15F 0.9800 . ?
Ag1 C1 2.0723(12) . ?
Ag1 N3 2.2928(11) . ?
Ag1 N4 2.2944(11) . ?
P1 F4 1.5882(11) . ?
P1 F5 1.5890(11) . ?
P1 F6 1.5910(10) . ?
P1 F3 1.5950(10) . ?
P1 F2 1.5953(10) . ?
P1 F1 1.6018(10) . ?
N2 C1 1.3579(14) . ?
N2 C3 1.3859(16) . ?
N2 C16 1.4420(15) . ?
N1 C1 1.3524(16) . ?
N1 C2 1.3849(15) . ?
N1 C4 1.4452(15) . ?
N3 C32 1.3428(17) . ?
N3 C28 1.3433(16) . ?
N4 C37 1.3406(18) . ?
N4 C33 1.3421(17) . ?
C16 C17 1.397(2) . ?
C16 C21 1.4015(18) . ?
C3 C2 1.3534(17) . ?
C3 H3 0.9500 . ?
C4 C9 1.3983(19) . ?
C4 C5 1.4011(18) . ?
C2 H2 0.9500 . ?
C5 C6 1.3997(17) . ?
C5 C10 1.5198(19) . ?
C28 C29 1.3865(19) . ?
C28 C33 1.4911(18) . ?
C6 C7 1.384(2) . ?
C6 H6 0.9500 . ?
C17 C18 1.3984(19) . ?
C17 C22 1.518(2) . ?
C31 C30 1.378(2) . ?
C31 C32 1.381(2) . ?
C31 H31 0.9500 . ?
C9 C8 1.3987(18) . ?
C9 C13 1.520(2) . ?
C33 C34 1.3915(17) . ?
C25 C21 1.516(2) . ?
C25 C27 1.527(2) . ?
C25 C26 1.528(2) . ?
C25 H25 1.0000 . ?
C21 C20 1.3951(19) . ?
C10 C12 1.525(2) . ?
C10 C11 1.5316(19) . ?
C10 H10 1.0000 . ?
C7 C8 1.386(2) . ?
C7 H7 0.9500 . ?
C30 C29 1.385(2) . ?
C30 H30 0.9500 . ?
C35 C36 1.377(2) . ?
C35 C34 1.385(2) . ?
C35 H35 0.9500 . ?
C34 H34 0.9500 . ?
C36 C37 1.388(2) . ?
C36 H36 0.9500 . ?
C8 H8 0.9500 . ?
C29 H29 0.9500 . ?
C37 H37 0.9500 . ?
C13 H13 0.945(17) . ?
C32 H32 0.9500 . ?
C26 H26A 0.9800 . ?
C26 H26B 0.9800 . ?
C26 H26C 0.9800 . ?
C18 C19 1.381(2) . ?
C18 H18 0.9500 . ?
C22 C23 1.529(2) . ?
C22 C24 1.532(2) . ?
C22 H22 1.0000 . ?
C20 C19 1.387(2) . ?
C20 H20 0.9500 . ?
C12 H12A 0.9800 . ?
C12 H12B 0.9800 . ?
C12 H12C 0.9800 . ?
C11 H11A 0.9800 . ?
C11 H11B 0.9800 . ?
C11 H11C 0.9800 . ?
C19 H19 0.9500 . ?
C24 H24A 0.9800 . ?
C24 H24B 0.9800 . ?
C24 H24C 0.9800 . ?
C27 H27A 0.9800 . ?
C27 H27B 0.9800 . ?
C27 H27C 0.9800 . ?
C23 H23A 0.9800 . ?
C23 H23B 0.9800 . ?
C23 H23C 0.9800 . ?
